data_2239002
loop_
_publ_author_name
'Tsunobuchi, Yoshihide'
'Kaneko, Souhei'
'Nakabayashi, Koji'
'Ohkoshi, Shin-ichi'

_publ_section_title
;
 Poly[[diaquadeca-\m~2~-cyanido-\k^20^<i>C</i>:<i>N</i>-hexacyanido-\k^6^<i>C</i>-bis(\m~2~-5-methylpyrimidine-\k^2^<i>N</i>:<i>N</i>')bis(5-methylpyrimidine-\k<i>N</i>)tricopper(II)ditungstate(V)]
 dihydrate]
;
_journal_issue 2
_journal_name_full 'Acta Crystallographica Section E'
_journal_page_first m47
_journal_page_last m48
_journal_paper_doi 10.1107/S1600536814000166
_journal_volume 70
_journal_year 2014
_chemical_formula_iupac '[Cu3 W2 (C N)16 (C5 H6 N2)4 (H2 O1)2], 2H2 O1'
_chemical_formula_moiety 'C36 H32 Cu3 N24 O4 W2'
_chemical_formula_sum 'C36 H32 Cu3 N24 O4 W2'
_chemical_formula_weight 1423.19
_chemical_name_systematic
'Poly[[diaquadeca-\m~2~-cyanido-\k^20^<i>C</i>:<i>N</i>-hexacyanido-\k^6^<i>C</i>-bis(\m~2~-5-methylpyrimidine-\k^2^<i>N</i>:<i>N</i>')bis(5-methylpyrimidine-\k<i>N</i>)tricopper(II)ditungstate(V)] dihydrate]'
_space_group_IT_number 2
_symmetry_cell_setting triclinic
_symmetry_space_group_name_Hall '-P 1'
_symmetry_space_group_name_H-M 'P -1'
_atom_sites_solution_hydrogens geom
_atom_sites_solution_primary direct
_atom_sites_solution_secondary difmap
_audit_creation_method SHELXL-97
_cell_angle_alpha 79.6140(10)
_cell_angle_beta 84.824(2)
_cell_angle_gamma 73.0900(10)
_cell_formula_units_Z 1
_cell_length_a 7.5953(4)
_cell_length_b 11.8232(7)
_cell_length_c 14.7017(8)
_cell_measurement_reflns_used 10947
_cell_measurement_temperature 296(2)
_cell_measurement_theta_max 27.5
_cell_measurement_theta_min 3.0
_cell_volume 1241.44(12)
_computing_cell_refinement 'PROCESS-AUTO (Rigaku, 1998)'
_computing_data_collection 'PROCESS-AUTO (Rigaku, 1998)'
_computing_data_reduction 'CrystalStructure (Rigaku, 2007)'
_computing_molecular_graphics '<i>PyMOLWin</i> (DeLano, 2007)'
_computing_publication_material 'publCIF (Westrip, 2010)'
_computing_structure_refinement 'SHELXL97 (Sheldrick, 2008)'
_computing_structure_solution 'SHELXS97 (Sheldrick, 2008)'
_diffrn_ambient_temperature 296(2)
_diffrn_detector_area_resol_mean 10.00
_diffrn_measured_fraction_theta_full 0.995
_diffrn_measured_fraction_theta_max 0.995
_diffrn_measurement_device_type 'Rigaku R-AXIS RAPID'
_diffrn_measurement_method \w
_diffrn_radiation_monochromator graphite
_diffrn_radiation_source 'fine-focus sealed tube'
_diffrn_radiation_type MoK\a
_diffrn_radiation_wavelength 0.71075
_diffrn_reflns_av_R_equivalents 0.0327
_diffrn_reflns_av_sigmaI/netI 0.0402
_diffrn_reflns_limit_h_max 9
_diffrn_reflns_limit_h_min -9
_diffrn_reflns_limit_k_max 14
_diffrn_reflns_limit_k_min -15
_diffrn_reflns_limit_l_max 19
_diffrn_reflns_limit_l_min -19
_diffrn_reflns_number 12240
_diffrn_reflns_theta_full 27.48
_diffrn_reflns_theta_max 27.48
_diffrn_reflns_theta_min 3.03
_exptl_absorpt_coefficient_mu 5.943
_exptl_absorpt_correction_T_max 0.7716
_exptl_absorpt_correction_T_min 0.4517
_exptl_absorpt_correction_type multi-scan
_exptl_absorpt_process_details
;
(ABSCOR; Higashi, 1995)
;
_exptl_crystal_colour green
_exptl_crystal_density_diffrn 1.904
_exptl_crystal_density_method 'not measured'
_exptl_crystal_description platelet
_exptl_crystal_F_000 683
_exptl_crystal_size_max 0.16
_exptl_crystal_size_mid 0.10
_exptl_crystal_size_min 0.05
_refine_diff_density_max 3.017
_refine_diff_density_min -0.862
_refine_ls_extinction_method none
_refine_ls_goodness_of_fit_ref 1.243
_refine_ls_hydrogen_treatment mixed
_refine_ls_matrix_type full
_refine_ls_number_parameters 333
_refine_ls_number_reflns 5666
_refine_ls_number_restraints 6
_refine_ls_restrained_S_all 1.244
_refine_ls_R_factor_all 0.0301
_refine_ls_R_factor_gt 0.0292
_refine_ls_shift/su_max 0.003
_refine_ls_shift/su_mean 0.000
_refine_ls_structure_factor_coef Fsqd
_refine_ls_weighting_details 'calc w=1/[\s^2^(Fo^2^)+(0.0422P)^2^+0.3667P] where P=(Fo^2^+2Fc^2^)/3'
_refine_ls_weighting_scheme calc
_refine_ls_wR_factor_gt 0.0748
_refine_ls_wR_factor_ref 0.0785
_reflns_number_gt 5465
_reflns_number_total 5666
_reflns_threshold_expression I>2\s(I)
_cod_data_source_file tk5281sup1.cf
_cod_data_source_block I
_cod_original_cell_volume 1241.45(12)
_cod_database_code 2239002
_cod_database_fobs_code 2239002

loop_
_symmetry_equiv_pos_as_xyz
'x, y, z'
'-x, -y, -z'

loop_
_atom_site_type_symbol
_atom_site_label
_atom_site_fract_x
_atom_site_fract_y
_atom_site_fract_z
_atom_site_U_iso_or_equiv
_atom_site_adp_type
_atom_site_calc_flag
_atom_site_refinement_flags
_atom_site_occupancy
_atom_site_symmetry_multiplicity
W W1 0.548569(15) 0.875339(10) 0.768726(8) 0.01497(6) Uani d . 1 1
Cu Cu1 1.0000 1.0000 1.0000 0.01979(14) Uani d S 1 2
Cu Cu2 0.0000 1.0000 0.5000 0.02293(14) Uani d S 1 2
Cu Cu3 1.0000 0.5000 1.0000 0.02754(15) Uani d S 1 2
O O1 0.9257(4) 0.4659(3) 1.12961(19) 0.0325(6) Uani d D 1 1
O O2 0.8939(5) 0.6502(3) 1.2207(3) 0.0446(8) Uani d D 1 1
N N1 0.2221(4) 0.9864(3) 0.9186(2) 0.0253(6) Uani d . 1 1
N N2 0.4282(6) 1.1699(3) 0.7155(3) 0.0439(10) Uani d . 1 1
N N3 0.2648(5) 0.9438(3) 0.5964(3) 0.0352(8) Uani d . 1 1
N N4 0.8430(4) 0.9479(3) 0.6057(2) 0.0274(7) Uani d . 1 1
N N5 0.7737(7) 0.6301(4) 0.6849(4) 0.0615(13) Uani d . 1 1
N N6 0.2689(5) 0.7008(4) 0.8104(3) 0.0437(9) Uani d . 1 1
N N7 0.6975(5) 0.6771(3) 0.9555(3) 0.0376(9) Uani d . 1 1
N N8 0.8384(5) 0.9585(3) 0.8789(2) 0.0309(7) Uani d . 1 1
N N9 1.1037(4) 0.8172(3) 1.0463(2) 0.0222(6) Uani d . 1 1
N N10 1.1143(4) 0.6182(3) 1.0366(2) 0.0240(6) Uani d . 1 1
N N11 0.0743(4) 0.8306(3) 0.4682(2) 0.0271(7) Uani d . 1 1
N N12 0.0945(6) 0.6994(4) 0.3619(3) 0.0550(12) Uani d . 1 1
C C1 0.3400(5) 0.9497(3) 0.8680(2) 0.0219(7) Uani d . 1 1
C C2 0.4714(5) 1.0702(4) 0.7326(3) 0.0262(8) Uani d . 1 1
C C3 0.3692(5) 0.9207(4) 0.6532(3) 0.0272(8) Uani d . 1 1
C C4 0.7413(5) 0.9202(3) 0.6609(2) 0.0219(7) Uani d . 1 1
C C5 0.6973(6) 0.7146(3) 0.7133(3) 0.0323(9) Uani d . 1 1
C C6 0.3645(5) 0.7610(3) 0.7957(3) 0.0269(8) Uani d . 1 1
C C7 0.6405(5) 0.7462(3) 0.8920(3) 0.0260(8) Uani d . 1 1
C C8 0.7391(5) 0.9303(3) 0.8395(3) 0.0231(7) Uani d . 1 1
C C9 1.0448(5) 0.7368(3) 1.0154(3) 0.0227(7) Uani d . 1 1
H H9 0.9472 0.7651 0.9758 0.027 Uiso calc R 1 1
C C10 1.2529(5) 0.5779(3) 1.0949(3) 0.0281(8) Uani d . 1 1
H H10 1.3036 0.4958 1.1111 0.034 Uiso calc R 1 1
C C11 1.3227(5) 0.6550(3) 1.1315(3) 0.0286(8) Uani d . 1 1
C C12 1.2427(5) 0.7751(4) 1.1046(3) 0.0292(8) Uani d . 1 1
H H12 1.2865 0.8296 1.1276 0.035 Uiso calc R 1 1
C C13 1.4754(7) 0.6078(4) 1.1980(4) 0.0532(14) Uani d . 1 1
H H13A 1.5110 0.5219 1.2077 0.064 Uiso calc R 1 1
H H13B 1.4340 0.6354 1.2558 0.064 Uiso calc R 1 1
H H13C 1.5790 0.6360 1.1730 0.064 Uiso calc R 1 1
C C14 0.0516(6) 0.8084(4) 0.3854(3) 0.0413(10) Uani d . 1 1
H H14 0.0022 0.8735 0.3403 0.050 Uiso calc R 1 1
C C15 0.1642(7) 0.6077(4) 0.4271(4) 0.0501(12) Uani d . 1 1
H H15 0.1950 0.5309 0.4125 0.060 Uiso calc R 1 1
C C16 0.1936(7) 0.6203(4) 0.5156(4) 0.0423(11) Uani d . 1 1
C C17 0.1426(6) 0.7371(4) 0.5327(3) 0.0332(9) Uani d . 1 1
H H17 0.1568 0.7507 0.5916 0.040 Uiso calc R 1 1
C C18 0.2772(12) 0.5161(6) 0.5890(5) 0.083(2) Uani d . 1 1
H H18A 0.2844 0.5452 0.6451 0.099 Uiso calc R 1 1
H H18B 0.3987 0.4749 0.5684 0.099 Uiso calc R 1 1
H H18C 0.2019 0.4620 0.6003 0.099 Uiso calc R 1 1
H H1 0.868(7) 0.410(3) 1.159(3) 0.052(15) Uiso d D 1 1
H H2 0.913(6) 0.520(3) 1.170(3) 0.047(14) Uiso d D 1 1
H H3 0.981(5) 0.653(5) 1.262(3) 0.044(14) Uiso d D 1 1
H H4 0.785(4) 0.699(5) 1.244(4) 0.08(2) Uiso d D 1 1

loop_
_atom_site_aniso_label
_atom_site_aniso_U_11
_atom_site_aniso_U_22
_atom_site_aniso_U_33
_atom_site_aniso_U_12
_atom_site_aniso_U_13
_atom_site_aniso_U_23
W1 0.01514(9) 0.01469(9) 0.01571(9) -0.00529(6) 0.00316(6) -0.00411(6)
Cu1 0.0179(3) 0.0139(3) 0.0246(3) -0.0026(2) 0.0084(2) -0.0033(2)
Cu2 0.0273(3) 0.0226(3) 0.0205(3) -0.0112(3) 0.0107(3) -0.0063(3)
Cu3 0.0403(4) 0.0269(3) 0.0249(3) -0.0228(3) 0.0015(3) -0.0074(3)
O1 0.0436(16) 0.0348(16) 0.0273(14) -0.0244(14) 0.0064(12) -0.0076(12)
O2 0.0377(17) 0.056(2) 0.0461(19) -0.0118(16) 0.0010(15) -0.0275(17)
N1 0.0222(14) 0.0207(15) 0.0297(16) -0.0032(12) 0.0065(13) -0.0039(13)
N2 0.052(2) 0.0182(18) 0.057(3) -0.0024(17) -0.003(2) -0.0084(17)
N3 0.0321(18) 0.042(2) 0.0337(19) -0.0125(16) -0.0125(15) -0.0027(16)
N4 0.0259(15) 0.0313(17) 0.0242(15) -0.0099(14) 0.0073(13) -0.0038(13)
N5 0.076(3) 0.035(2) 0.068(3) -0.006(2) 0.019(3) -0.024(2)
N6 0.048(2) 0.043(2) 0.052(2) -0.0315(19) 0.0051(18) -0.0095(18)
N7 0.050(2) 0.0295(19) 0.0361(19) -0.0172(17) -0.0145(17) 0.0056(16)
N8 0.0343(17) 0.0225(16) 0.0375(18) -0.0093(14) -0.0094(15) -0.0026(14)
N9 0.0204(14) 0.0214(15) 0.0237(15) -0.0041(12) 0.0020(12) -0.0058(13)
N10 0.0310(16) 0.0206(15) 0.0244(15) -0.0138(13) 0.0000(13) -0.0033(12)
N11 0.0303(16) 0.0279(16) 0.0260(16) -0.0092(14) 0.0038(13) -0.0122(14)
N12 0.064(3) 0.051(3) 0.053(3) -0.003(2) -0.012(2) -0.031(2)
C1 0.0194(16) 0.0170(16) 0.0269(17) -0.0041(13) 0.0024(14) -0.0012(14)
C2 0.0224(18) 0.026(2) 0.0273(19) -0.0029(15) 0.0001(15) -0.0046(16)
C3 0.0276(18) 0.0292(19) 0.0279(18) -0.0138(16) 0.0020(16) -0.0045(16)
C4 0.0210(16) 0.0225(17) 0.0212(17) -0.0045(14) 0.0014(14) -0.0051(14)
C5 0.040(2) 0.0203(18) 0.034(2) -0.0060(17) 0.0104(18) -0.0099(16)
C6 0.0270(18) 0.0239(18) 0.0299(19) -0.0087(15) 0.0015(15) -0.0032(15)
C7 0.0311(19) 0.0220(18) 0.0274(19) -0.0125(16) -0.0013(16) -0.0020(16)
C8 0.0279(17) 0.0190(16) 0.0233(17) -0.0085(14) 0.0001(15) -0.0030(14)
C9 0.0266(18) 0.0149(16) 0.0270(18) -0.0075(14) -0.0051(15) 0.0008(14)
C10 0.0301(18) 0.0183(17) 0.037(2) -0.0066(15) -0.0039(16) -0.0065(15)
C11 0.0229(17) 0.0195(17) 0.042(2) -0.0009(15) -0.0094(16) -0.0066(16)
C12 0.0270(18) 0.0244(19) 0.041(2) -0.0109(15) -0.0042(17) -0.0110(17)
C13 0.047(3) 0.030(2) 0.085(4) -0.001(2) -0.038(3) -0.014(3)
C14 0.049(3) 0.040(2) 0.032(2) 0.000(2) -0.008(2) -0.0137(19)
C15 0.054(3) 0.030(2) 0.065(3) 0.002(2) -0.006(3) -0.023(2)
C16 0.047(3) 0.027(2) 0.050(3) -0.004(2) -0.001(2) -0.009(2)
C17 0.042(2) 0.033(2) 0.028(2) -0.0157(19) 0.0000(18) -0.0070(18)
C18 0.120(6) 0.043(3) 0.070(4) -0.007(4) -0.010(4) 0.006(3)

loop_
_atom_type_symbol
_atom_type_description
_atom_type_scat_dispersion_real
_atom_type_scat_dispersion_imag
_atom_type_scat_source
C C 0.0033 0.0016 'International Tables Vol C Tables 4.2.6.8 and 6.1.1.4'
H H 0.0000 0.0000 'International Tables Vol C Tables 4.2.6.8 and 6.1.1.4'
Cu Cu 0.3201 1.2651 'International Tables Vol C Tables 4.2.6.8 and 6.1.1.4'
W W -0.8490 6.8722 'International Tables Vol C Tables 4.2.6.8 and 6.1.1.4'
N N 0.0061 0.0033 'International Tables Vol C Tables 4.2.6.8 and 6.1.1.4'
O O 0.0106 0.0060 'International Tables Vol C Tables 4.2.6.8 and 6.1.1.4'

loop_
_geom_angle_atom_site_label_1
_geom_angle_atom_site_label_2
_geom_angle_atom_site_label_3
_geom_angle_site_symmetry_1
_geom_angle_site_symmetry_3
_geom_angle
C1 W1 C8 . . 86.95(13)
C1 W1 C4 . . 143.19(14)
C8 W1 C4 . . 75.63(14)
C1 W1 C5 . . 145.49(14)
C8 W1 C5 . . 108.53(15)
C4 W1 C5 . . 71.32(15)
C1 W1 C3 . . 96.29(14)
C8 W1 C3 . . 145.84(14)
C4 W1 C3 . . 81.95(14)
C5 W1 C3 . . 87.73(16)
C1 W1 C7 . . 80.17(14)
C8 W1 C7 . . 69.75(14)
C4 W1 C7 . . 121.55(14)
C5 W1 C7 . . 76.96(15)
C3 W1 C7 . . 144.35(14)
C1 W1 C6 . . 73.46(14)
C8 W1 C6 . . 140.10(14)
C4 W1 C6 . . 138.18(14)
C5 W1 C6 . . 75.27(15)
C3 W1 C6 . . 72.22(14)
C7 W1 C6 . . 72.80(14)
C1 W1 C2 . . 71.57(14)
C8 W1 C2 . . 75.22(14)
C4 W1 C2 . . 72.72(14)
C5 W1 C2 . . 141.37(15)
C3 W1 C2 . . 73.68(15)
C7 W1 C2 . . 135.68(15)
C6 W1 C2 . . 127.18(14)
N1 Cu1 N1 2_677 1_655 179.9990(10)
N1 Cu1 N9 2_677 . 93.24(12)
N1 Cu1 N9 1_655 . 86.76(12)
N1 Cu1 N9 2_677 2_777 86.76(12)
N1 Cu1 N9 1_655 2_777 93.24(12)
N9 Cu1 N9 . 2_777 179.9980(10)
N1 Cu1 N8 2_677 2_777 90.31(13)
N1 Cu1 N8 1_655 2_777 89.69(13)
N9 Cu1 N8 . 2_777 89.69(12)
N9 Cu1 N8 2_777 2_777 90.31(12)
N1 Cu1 N8 2_677 . 89.69(13)
N1 Cu1 N8 1_655 . 90.31(13)
N9 Cu1 N8 . . 90.31(12)
N9 Cu1 N8 2_777 . 89.69(12)
N8 Cu1 N8 2_777 . 180.0000(10)
N4 Cu2 N4 2_676 1_455 179.9980(10)
N4 Cu2 N11 2_676 2_576 89.30(13)
N4 Cu2 N11 1_455 2_576 90.70(13)
N4 Cu2 N11 2_676 . 90.70(13)
N4 Cu2 N11 1_455 . 89.30(13)
N11 Cu2 N11 2_576 . 179.9990(10)
N4 Cu2 N3 2_676 . 88.44(13)
N4 Cu2 N3 1_455 . 91.56(13)
N11 Cu2 N3 2_576 . 90.62(13)
N11 Cu2 N3 . . 89.38(13)
N4 Cu2 N3 2_676 2_576 91.56(13)
N4 Cu2 N3 1_455 2_576 88.44(13)
N11 Cu2 N3 2_576 2_576 89.38(13)
N11 Cu2 N3 . 2_576 90.62(13)
N3 Cu2 N3 . 2_576 180.0
O1 Cu3 O1 . 2_767 180.00(17)
O1 Cu3 N10 . 2_767 92.98(12)
O1 Cu3 N10 2_767 2_767 87.01(12)
O1 Cu3 N10 . . 87.02(12)
O1 Cu3 N10 2_767 . 92.98(12)
N10 Cu3 N10 2_767 . 179.9990(10)
Cu3 O1 H1 . . 129(3)
Cu3 O1 H2 . . 122(3)
H1 O1 H2 . . 106(3)
H3 O2 H4 . . 102(3)
C1 N1 Cu1 . 1_455 160.6(3)
C3 N3 Cu2 . . 169.1(3)
C4 N4 Cu2 . 1_655 174.1(3)
C8 N8 Cu1 . . 164.1(3)
C9 N9 C12 . . 116.7(3)
C9 N9 Cu1 . . 121.9(3)
C12 N9 Cu1 . . 121.2(3)
C9 N10 C10 . . 117.1(3)
C9 N10 Cu3 . . 123.4(2)
C10 N10 Cu3 . . 118.9(2)
C14 N11 C17 . . 117.4(4)
C14 N11 Cu2 . . 122.6(3)
C17 N11 Cu2 . . 120.0(3)
C15 N12 C14 . . 116.6(4)
N1 C1 W1 . . 175.9(3)
N2 C2 W1 . . 178.3(5)
N3 C3 W1 . . 175.3(3)
N4 C4 W1 . . 177.1(4)
N5 C5 W1 . . 179.3(4)
N6 C6 W1 . . 179.6(4)
N7 C7 W1 . . 176.8(4)
N8 C8 W1 . . 178.4(3)
N9 C9 N10 . . 125.2(3)
N9 C9 H9 . . 117.4
N10 C9 H9 . . 117.4
N10 C10 C11 . . 121.9(3)
N10 C10 H10 . . 119.1
C11 C10 H10 . . 119.1
C12 C11 C10 . . 116.3(3)
C12 C11 C13 . . 122.8(4)
C10 C11 C13 . . 120.9(4)
N9 C12 C11 . . 122.7(3)
N9 C12 H12 . . 118.6
C11 C12 H12 . . 118.6
C11 C13 H13A . . 109.5
C11 C13 H13B . . 109.5
H13A C13 H13B . . 109.5
C11 C13 H13C . . 109.5
H13A C13 H13C . . 109.5
H13B C13 H13C . . 109.5
N11 C14 N12 . . 124.8(5)
N11 C14 H14 . . 117.6
N12 C14 H14 . . 117.6
N12 C15 C16 . . 123.5(4)
N12 C15 H15 . . 118.3
C16 C15 H15 . . 118.3
C15 C16 C17 . . 115.1(4)
C15 C16 C18 . . 123.5(5)
C17 C16 C18 . . 121.5(5)
N11 C17 C16 . . 122.6(4)
N11 C17 H17 . . 118.7
C16 C17 H17 . . 118.7
C16 C18 H18A . . 109.5
C16 C18 H18B . . 109.5
H18A C18 H18B . . 109.5
C16 C18 H18C . . 109.5
H18A C18 H18C . . 109.5
H18B C18 H18C . . 109.5

loop_
_geom_bond_atom_site_label_1
_geom_bond_atom_site_label_2
_geom_bond_site_symmetry_2
_geom_bond_distance
W1 C1 . 2.156(3)
W1 C8 . 2.160(4)
W1 C4 . 2.160(4)
W1 C5 . 2.167(4)
W1 C3 . 2.167(4)
W1 C7 . 2.171(4)
W1 C6 . 2.178(4)
W1 C2 . 2.182(4)
Cu1 N1 2_677 1.962(3)
Cu1 N1 1_655 1.962(3)
Cu1 N9 . 2.081(3)
Cu1 N9 2_777 2.081(3)
Cu1 N8 2_777 2.444(3)
Cu1 N8 . 2.444(3)
Cu2 N4 2_676 1.991(3)
Cu2 N4 1_455 1.991(3)
Cu2 N11 2_576 2.044(3)
Cu2 N11 . 2.044(3)
Cu2 N3 . 2.427(3)
Cu2 N3 2_576 2.427(3)
Cu3 O1 . 1.943(3)
Cu3 O1 2_767 1.943(3)
Cu3 N10 2_767 2.015(3)
Cu3 N10 . 2.015(3)
O1 H1 . 0.924(19)
O1 H2 . 0.931(19)
O2 H3 . 0.950(19)
O2 H4 . 0.933(19)
N1 C1 . 1.146(5)
N1 Cu1 1_455 1.962(3)
N2 C2 . 1.115(6)
N3 C3 . 1.145(5)
N4 C4 . 1.141(5)
N4 Cu2 1_655 1.991(3)
N5 C5 . 1.131(5)
N6 C6 . 1.139(5)
N7 C7 . 1.148(5)
N8 C8 . 1.144(5)
N9 C9 . 1.323(5)
N9 C12 . 1.341(5)
N10 C9 . 1.335(5)
N10 C10 . 1.338(5)
N11 C14 . 1.328(5)
N11 C17 . 1.329(6)
N12 C15 . 1.326(7)
N12 C14 . 1.334(6)
C9 H9 . 0.9300
C10 C11 . 1.383(5)
C10 H10 . 0.9300
C11 C12 . 1.372(5)
C11 C13 . 1.497(6)
C12 H12 . 0.9300
C13 H13A . 0.9600
C13 H13B . 0.9600
C13 H13C . 0.9600
C14 H14 . 0.9300
C15 C16 . 1.380(7)
C15 H15 . 0.9300
C16 C17 . 1.385(6)
C16 C18 . 1.508(8)
C17 H17 . 0.9300
C18 H18A . 0.9600
C18 H18B . 0.9600
C18 H18C . 0.9600

loop_
_geom_hbond_atom_site_label_D
_geom_hbond_atom_site_label_H
_geom_hbond_atom_site_label_A
_geom_hbond_site_symmetry_A
_geom_hbond_distance_DH
_geom_hbond_distance_HA
_geom_hbond_distance_DA
_geom_hbond_angle_DHA
O1 H1 N6 2_667 0.924(19) 1.86(2) 2.771(5) 167(5)
O1 H2 O2 . 0.931(19) 1.79(2) 2.700(4) 165(4)
O2 H3 N12 1_656 0.950(19) 2.00(3) 2.914(5) 161(4)
O2 H4 N2 2_677 0.933(19) 2.02(2) 2.944(5) 169(6)

loop_
_geom_torsion_atom_site_label_1
_geom_torsion_atom_site_label_2
_geom_torsion_atom_site_label_3
_geom_torsion_atom_site_label_4
_geom_torsion_site_symmetry_1
_geom_torsion
N4 Cu2 N3 C3 2_676 153.2(18)
N4 Cu2 N3 C3 1_455 -26.8(18)
N11 Cu2 N3 C3 2_576 63.9(18)
N11 Cu2 N3 C3 . -116.1(18)
N3 Cu2 N3 C3 2_576 -4E1(6)
N1 Cu1 N8 C8 2_677 -24.6(11)
N1 Cu1 N8 C8 1_655 155.4(11)
N9 Cu1 N8 C8 . 68.6(11)
N9 Cu1 N8 C8 2_777 -111.4(11)
N8 Cu1 N8 C8 2_777 -7E1(10)
N1 Cu1 N9 C9 2_677 79.9(3)
N1 Cu1 N9 C9 1_655 -100.1(3)
N9 Cu1 N9 C9 2_777 18E1(3)
N8 Cu1 N9 C9 2_777 170.2(3)
N8 Cu1 N9 C9 . -9.8(3)
N1 Cu1 N9 C12 2_677 -104.5(3)
N1 Cu1 N9 C12 1_655 75.5(3)
N9 Cu1 N9 C12 2_777 -1E1(3)
N8 Cu1 N9 C12 2_777 -14.2(3)
N8 Cu1 N9 C12 . 165.8(3)
O1 Cu3 N10 C9 . -108.2(3)
O1 Cu3 N10 C9 2_767 71.8(3)
N10 Cu3 N10 C9 2_767 6E1(8)
O1 Cu3 N10 C10 . 63.1(3)
O1 Cu3 N10 C10 2_767 -116.9(3)
N10 Cu3 N10 C10 2_767 -13E1(8)
N4 Cu2 N11 C14 2_676 -55.8(4)
N4 Cu2 N11 C14 1_455 124.2(4)
N11 Cu2 N11 C14 2_576 -2E1(3)
N3 Cu2 N11 C14 . -144.2(4)
N3 Cu2 N11 C14 2_576 35.8(4)
N4 Cu2 N11 C17 2_676 126.5(3)
N4 Cu2 N11 C17 1_455 -53.5(3)
N11 Cu2 N11 C17 2_576 16E1(3)
N3 Cu2 N11 C17 . 38.1(3)
N3 Cu2 N11 C17 2_576 -141.9(3)
Cu1 N1 C1 W1 1_455 31(5)
C8 W1 C1 N1 . -173(4)
C4 W1 C1 N1 . 126(4)
C5 W1 C1 N1 . -54(4)
C3 W1 C1 N1 . 41(4)
C7 W1 C1 N1 . -103(4)
C6 W1 C1 N1 . -28(4)
C2 W1 C1 N1 . 112(4)
C1 W1 C2 N2 . -17(16)
C8 W1 C2 N2 . -109(16)
C4 W1 C2 N2 . 172(16)
C5 W1 C2 N2 . 150(16)
C3 W1 C2 N2 . 85(16)
C7 W1 C2 N2 . -70(16)
C6 W1 C2 N2 . 34(16)
Cu2 N3 C3 W1 . 17(6)
C1 W1 C3 N3 . -30(4)
C8 W1 C3 N3 . -124(4)
C4 W1 C3 N3 . -173(4)
C5 W1 C3 N3 . 116(4)
C7 W1 C3 N3 . 52(5)
C6 W1 C3 N3 . 40(4)
C2 W1 C3 N3 . -99(4)
Cu2 N4 C4 W1 1_655 -113(6)
C1 W1 C4 N4 . 24(7)
C8 W1 C4 N4 . -40(7)
C5 W1 C4 N4 . -156(7)
C3 W1 C4 N4 . 114(7)
C7 W1 C4 N4 . -95(7)
C6 W1 C4 N4 . 165(7)
C2 W1 C4 N4 . 38(7)
C1 W1 C5 N5 . 1E1(4)
C8 W1 C5 N5 . 13E1(4)
C4 W1 C5 N5 . -17E1(10)
C3 W1 C5 N5 . -8E1(4)
C7 W1 C5 N5 . 6E1(4)
C6 W1 C5 N5 . -1E1(4)
C2 W1 C5 N5 . -14E1(4)
C1 W1 C6 N6 . -8E1(6)
C8 W1 C6 N6 . -2E1(6)
C4 W1 C6 N6 . 12E1(6)
C5 W1 C6 N6 . 9E1(6)
C3 W1 C6 N6 . 18E1(10)
C7 W1 C6 N6 . 0E1(6)
C2 W1 C6 N6 . -13E1(6)
C1 W1 C7 N7 . -151(6)
C8 W1 C7 N7 . -60(6)
C4 W1 C7 N7 . -3(6)
C5 W1 C7 N7 . 55(6)
C3 W1 C7 N7 . 122(6)
C6 W1 C7 N7 . 134(6)
C2 W1 C7 N7 . -100(6)
Cu1 N8 C8 W1 . -6(14)
C1 W1 C8 N8 . 44(13)
C4 W1 C8 N8 . -168(13)
C5 W1 C8 N8 . -104(13)
C3 W1 C8 N8 . 141(12)
C7 W1 C8 N8 . -36(13)
C6 W1 C8 N8 . -15(13)
C2 W1 C8 N8 . 116(13)
C12 N9 C9 N10 . -1.0(6)
Cu1 N9 C9 N10 . 174.7(3)
C10 N10 C9 N9 . 1.0(6)
Cu3 N10 C9 N9 . 172.4(3)
C9 N10 C10 C11 . -0.3(6)
Cu3 N10 C10 C11 . -172.1(3)
N10 C10 C11 C12 . -0.3(6)
N10 C10 C11 C13 . 178.8(4)
C9 N9 C12 C11 . 0.3(6)
Cu1 N9 C12 C11 . -175.4(3)
C10 C11 C12 N9 . 0.3(6)
C13 C11 C12 N9 . -178.8(4)
C17 N11 C14 N12 . -0.9(7)
Cu2 N11 C14 N12 . -178.6(4)
C15 N12 C14 N11 . 0.2(8)
C14 N12 C15 C16 . -0.1(8)
N12 C15 C16 C17 . 0.7(8)
N12 C15 C16 C18 . -178.4(6)
C14 N11 C17 C16 . 1.5(7)
Cu2 N11 C17 C16 . 179.3(4)
C15 C16 C17 N11 . -1.4(7)
C18 C16 C17 N11 . 177.7(5)
